data_2006841
loop_
_publ_author_name
'Faure, Ren\'e'
'F\'elix, Caroline'
'Laurent, Andr\'e'
'Mison, Pierre'

_publ_section_title
;
 1,1,1-Trifluoro-3-phenyl-2-butyl <i>p</i>-Nitrobenzoate
;
_journal_issue 12
_journal_name_full 'Acta Crystallographica Section C'
_journal_page_first 1935
_journal_page_last 1937
_journal_paper_doi 10.1107/S0108270197008822
_journal_volume 53
_journal_year 1997
_chemical_formula_moiety 'C17 H14 F3 N O4'
_chemical_formula_structural 'C17 H14 F3 N O4'
_chemical_formula_sum 'C17 H14 F3 N O4'
_chemical_formula_weight 353.30
_chemical_name_systematic ' 1,1,1-Trifluoro-3-phenylbutyl-2-p-nitrobenzoate'
_space_group_IT_number 14
_symmetry_cell_setting monoclinic
_symmetry_space_group_name_Hall '-P 2ybc'
_symmetry_space_group_name_H-M 'P 1 21/c 1'
_cell_angle_alpha 90
_cell_angle_beta 115.39(3)
_cell_angle_gamma 90
_cell_formula_units_Z 4
_cell_length_a 16.803(4)
_cell_length_b 7.502(2)
_cell_length_c 14.647(5)
_cell_measurement_reflns_used 25
_cell_measurement_temperature 293
_cell_measurement_theta_max 33
_cell_measurement_theta_min 22
_cell_volume 1668.0(9)
_computing_cell_refinement 'CAD-4 Software'
_computing_data_collection 'CAD-4 Software (Enraf Nonius, 1989)'
_computing_data_reduction 'SDP (B. A. Frenz & Associates Inc., 1982) '
_computing_molecular_graphics 'ORTEP (Johnson, 1965)'
_computing_publication_material 'PLATON (Spek, 1990)'
_computing_structure_refinement SDP
_computing_structure_solution SDP
_diffrn_ambient_temperature 293
_diffrn_measurement_device 'Enraf-Nonius CAD-4'
_diffrn_measurement_method \w--\q
_diffrn_radiation_monochromator 'graphite '
_diffrn_radiation_type CuK\a
_diffrn_radiation_wavelength 1.5418
_diffrn_reflns_av_R_equivalents 0.023
_diffrn_reflns_limit_h_max 20
_diffrn_reflns_limit_h_min -20
_diffrn_reflns_limit_k_max 9
_diffrn_reflns_limit_k_min -9
_diffrn_reflns_limit_l_max 18
_diffrn_reflns_limit_l_min 0
_diffrn_reflns_number 6643
_diffrn_reflns_reduction_process ' ?'
_diffrn_reflns_theta_max 73
_diffrn_reflns_theta_min 1
_diffrn_standards_decay_% 0.8
_diffrn_standards_interval_time 60
_diffrn_standards_number 3
_exptl_absorpt_coefficient_mu 1.06
_exptl_absorpt_correction_T_max 0.948
_exptl_absorpt_correction_T_min 0.778
_exptl_absorpt_correction_type 'empirical via \y scans (North, Phillips & Mathews, 1968)'
_exptl_crystal_colour colourless
_exptl_crystal_density_diffrn 1.407
_exptl_crystal_density_method 'not measured'
_exptl_crystal_description flat
_exptl_crystal_F_000 728
_exptl_crystal_size_max 0.50
_exptl_crystal_size_mid 0.45
_exptl_crystal_size_min 0.05
_refine_diff_density_max 0.21
_refine_diff_density_min -0.25
_refine_ls_extinction_method none
_refine_ls_goodness_of_fit_obs 1.46
_refine_ls_hydrogen_treatment refxyz
_refine_ls_matrix_type full
_refine_ls_number_parameters 268
_refine_ls_number_reflns 2926
_refine_ls_R_factor_obs .057
_refine_ls_shift/esd_max 0.03
_refine_ls_structure_factor_coef F
_refine_ls_weighting_details 'w = 4F~o~^2^/[\s^2^(F~o~^2^) + 0.0036F~o~^4^]'
_refine_ls_weighting_scheme calc
_refine_ls_wR_factor_obs .067
_reflns_number_observed 2926
_reflns_number_total 3324
_reflns_observed_criterion I~net~>0
_cod_data_source_file ka1232.cif
_cod_data_source_block cf45
_cod_depositor_comments
;
The following automatic conversions were performed:
'_symmetry_cell_setting' value 'Monoclinic' changed to 'monoclinic'
according to '/home/saulius/struct/CIF-dictionaries/cif_core.dic'
dictionary named 'cif_core.dic' version 2.4.1 from 2010-06-29.

Automatic conversion script
Id: cif_fix_enum 1527 2010-12-29 10:47:43Z saulius 

The following automatic conversions were performed:

'_symmetry_cell_setting' value 'Monoclinic' changed to 'monoclinic'
according to /home/saulius/struct/CIF-dictionaries/cif_core.dic
dictionary named 'cif_core.dic' version 2.4.1 from 2010-06-29.

Automatic conversion script
Id: cif_fix_values 1715 2011-07-08 13:25:40Z adriana 

The following automatic conversions were performed:

'_refine_ls_weighting_scheme' value 'w = 4F~o~^2^/[\s^2^(F~o~^2^) +
0.0036F~o~^4^]' was changed to 'calc'. New tag
'_refine_ls_weighting_details' was created. The value of the new tag
was set to 'w = 4F~o~^2^/[\s^2^(F~o~^2^) + 0.0036F~o~^4^]'.

Automatic conversion script
Id: cif_fix_values 3143 2015-03-26 13:38:13Z robertas 
;
_cod_original_cell_volume 1667.8(9)
_cod_original_sg_symbol_H-M 'P 21/c'
_cod_database_code 2006841

loop_
_symmetry_equiv_pos_as_xyz
x,y,z
-x,1/2+y,1/2-z
-x,-y,-z
x,1/2-y,1/2+z

loop_
_atom_site_aniso_label
_atom_site_aniso_U_11
_atom_site_aniso_U_22
_atom_site_aniso_U_33
_atom_site_aniso_U_12
_atom_site_aniso_U_13
_atom_site_aniso_U_23
F1 .1197(9) .1086(9) .0434(5) .0195(8) -.0010(5) -.0059(6)
F2 .1080(8) .1170(8) .0886(6) .0330(7) .0134(6) -.0458(6)
F3 .1430(10) .0726(7) .0911(8) -.0321(7) .0239(7) -.0168(6)
O1 .0518(4) .0538(5) .0417(4) .0008(5) .0115(3) .0048(4)
O2 .0693(5) .1050(10) .0587(5) .0016(7) .0293(4) .0216(6)
O3 .0771(7) .286(3) .0640(6) .0220(10) .0288(5) .0580(10)
O4 .0752(7) .176(2) .0761(7) .0470(9) .0197(6) .0270(10)
N .0617(7) .1030(10) .0556(7) .0030(8) .0150(5) .0141(8)
C1 .0575(7) .0562(8) .0452(6) .0009(6) .0182(5) -.0020(6)
C2 .0562(7) .0531(7) .0404(6) .0056(7) .0100(5) .0042(6)
C3 .0830(10) .0670(10) .0499(8) .0100(10) .0054(8) -.0023(8)
C4 .0530(6) .0581(8) .0551(7) -.0027(7) .0181(5) .0021(7)
C5 .0559(8) .1000(10) .0770(10) .0150(10) .0060(8) -.0080(10)
C6 .0521(6) .0532(8) .0506(6) .0049(6) .0216(4) .0041(6)
C7 .1110(10) .0680(10) .0599(7) -.0060(10) .0433(6) .0073(8)
C8 .1350(10) .0910(10) .0546(7) -.0010(10) .0438(7) .0010(10)
C9 .0830(10) .0850(10) .0673(9) -.0010(10) .0283(7) -.0206(9)
C10 .0823(9) .0635(9) .0842(9) -.0090(9) .0405(6) -.0084(9)
C11 .0727(7) .0610(9) .0587(7) -.0049(8) .0309(5) .0049(8)
C12 .0534(6) .0510(7) .0438(6) -.0033(6) .0174(5) -.0030(6)
C13 .0579(6) .0710(10) .0506(6) .0034(7) .0244(5) .0021(7)
C14 .0520(6) .0720(10) .0566(7) .0038(8) .0210(5) .0025(8)
C15 .0535(7) .0680(9) .0451(6) -.0035(7) .0126(5) .0039(7)
C16 .0563(7) .0910(10) .0452(6) -.0063(9) .0185(5) .0045(8)
C17 .0484(6) .0830(10) .0455(6) -.0034(8) .0171(5) -.0004(8)

loop_
_atom_site_label
_atom_site_fract_x
_atom_site_fract_y
_atom_site_fract_z
_atom_site_U_iso_or_equiv
_atom_site_thermal_displace_type
_atom_site_occupancy
F1 .40667(8) .6711(2) .44071(7) .1032(9) Uani 1.000
F2 .28736(8) .8084(2) .35754(9) .1146(8) Uani 1.000
F3 .39846(9) .8559(2) .32790(10) .1114(9) Uani 1.000
O1 .25463(6) .65200(10) .18300(7) .0521(4) Uani 1.000
O2 .15233(7) .5457(2) .23023(8) .0772(5) Uani 1.000
O3 -.06785(9) .8621(4) -.28180(10) .1427(7) Uani 1.000
O4 -.15531(9) .9134(3) -.21580(10) .1137(7) Uani 1.000
N -.08540(9) .8652(3) -.21050(10) .0770(7) Uani 1.000
C1 .17093(9) .6196(2) .16910(10) .0543(7) Uani 1.000
C2 .32498(9) .5812(2) .27270(10) .0537(7) Uani 1.000
C3 .35490(10) .7297(3) .34960(10) .0746(9) Uani 1.000
C4 .39530(9) .5130(2) .24090(10) .0572(6) Uani 1.000
C5 .47540(10) .4376(3) .3310(2) .0857(8) Uani 1.000
C6 .35366(9) .3787(2) .15660(10) .0521(6) Uani 1.000
C7 .34180(10) .4200(3) .05900(10) .0773(9) Uani 1.000
C8 .2999(2) .3030(4) -.01940(10) .0925(9) Uani 1.000
C9 .27070(10) .1419(3) -.00260(10) .0798(9) Uani 1.000
C10 .28380(10) .0974(3) .0938(2) .0749(9) Uani 1.000
C11 .32410(10) .2158(2) .17220(10) .0632(7) Uani 1.000
C12 .10611(9) .6858(2) .06920(10) .0506(6) Uani 1.000
C13 .02045(9) .7149(3) .05660(10) .0593(6) Uani 1.000
C14 -.04275(9) .7747(3) -.03510(10) .0611(6) Uani 1.000
C15 -.01783(9) .8007(2) -.11270(10) .0585(7) Uani 1.000
C16 .06590(10) .7697(3) -.10300(10) .0653(7) Uani 1.000
C17 .12908(9) .7134(3) -.01020(10) .0601(6) Uani 1.000
H1 .2980(10) .485(3) .3030(10) .0500 Uiso 1.000
H2 .4160(10) .616(3) .2160(10) .0500 Uiso 1.000
H3 .5060(10) .540(3) .3820(10) .0500 Uiso 1.000
H4 .5090(10) .378(3) .3090(10) .0500 Uiso 1.000
H5 .4560(10) .332(3) .3560(10) .0500 Uiso 1.000
H6 .3680(10) .534(3) .0520(10) .0500 Uiso 1.000
H7 .2940(10) .337(3) -.0880(10) .0500 Uiso 1.000
H8 .2390(10) .061(3) -.0560(10) .0500 Uiso 1.000
H9 .2700(10) -.034(3) .1050(10) .0500 Uiso 1.000
H10 .3340(10) .186(3) .2370(10) .0500 Uiso 1.000
H11 .0040(10) .693(3) .1130(10) .0500 Uiso 1.000
H12 -.1010(10) .789(3) -.0490(10) .0500 Uiso 1.000
H13 .0810(10) .796(3) -.1600(10) .0500 Uiso 1.000
H14 .1810(10) .690(3) -.0070(10) .0500 Uiso 1.000

loop_
_atom_type_symbol
_atom_type_description
_atom_type_scat_dispersion_real
_atom_type_scat_dispersion_imag
_atom_type_scat_source
O O 0.0492 0.0322 'International Tables Vol C Tables 4.2.6.8 and 6.1.1.4'
N N 0.0311 0.0180 'International Tables Vol C Tables 4.2.6.8 and 6.1.1.4'
F F 0.0727 0.0534 'International Tables Vol C Tables 4.2.6.8 and 6.1.1.4'
H H 0.0000 0.0000 'International Tables Vol C Tables 4.2.6.8 and 6.1.1.4'
C C 0.0181 0.0091 'International Tables Vol C Tables 4.2.6.8 and 6.1.1.4'

loop_
_geom_angle_atom_site_label_1
_geom_angle_atom_site_label_2
_geom_angle_atom_site_label_3
_geom_angle
_geom_angle_publ_flag
C1 O1 C2 117.70(10) yes
O3 N O4 123.3(2) yes
O3 N C15 117.6(2) yes
O4 N C15 119.1(2) yes
O1 C1 O2 123.80(10) yes
O1 C1 C12 111.30(10) yes
O2 C1 C12 124.90(10) yes
O1 C2 C3 106.80(10) yes
O1 C2 C4 106.50(10) yes
C3 C2 C4 114.90(10) yes
F1 C3 F2 106.2(2) yes
F1 C3 F3 106.90(10) yes
F1 C3 C2 111.9(2) yes
F2 C3 F3 106.6(2) yes
F2 C3 C2 111.70(10) yes
F3 C3 C2 113.1(2) yes
C2 C4 C5 111.6(2) yes
C2 C4 C6 108.90(10) yes
C5 C4 C6 112.60(10) yes
C4 C6 C7 120.2(2) yes
C4 C6 C11 122.00(10) yes
C7 C6 C11 117.80(10) yes
C6 C7 C8 120.8(2) yes
C7 C8 C9 120.7(2) yes
C8 C9 C10 119.2(2) yes
C9 C10 C11 120.4(2) yes
C6 C11 C10 121.1(2) yes
C1 C12 C13 117.70(10) yes
C1 C12 C17 121.70(10) yes
C13 C12 C17 120.60(10) yes
C12 C13 C14 120.1(2) yes
C13 C14 C15 117.80(10) yes
N C15 C14 117.70(10) yes
N C15 C16 119.0(2) yes
C14 C15 C16 123.30(10) yes
C15 C16 C17 118.4(2) yes
C12 C17 C16 119.70(10) yes
O1 C2 H1 108.0(9) no
C3 C2 H1 105.0(10) no
C4 C2 H1 115.0(10) no
C2 C4 H2 107.0(10) no
C5 C4 H2 107.0(10) no
C6 C4 H2 110.0(10) no
C4 C5 H3 109.0(10) no
C4 C5 H4 110.0(10) no
C4 C5 H5 108.0(10) no
H3 C5 H4 116(2) no
H3 C5 H5 118(2) no
H4 C5 H5 96(2) no
C6 C7 H6 115.0(10) no
C8 C7 H6 124.0(10) no
C7 C8 H7 118.0(10) no
C9 C8 H7 121.0(10) no
C8 C9 H8 122.0(10) no
C10 C9 H8 118.0(10) no
C9 C10 H9 116.0(10) no
C11 C10 H9 123.0(10) no
C6 C11 H10 118.0(10) no
C10 C11 H10 121.0(10) no
C12 C13 H11 120.0(10) no
C14 C13 H11 120.0(10) no
C13 C14 H12 124.0(10) no
C15 C14 H12 118.0(10) no
C15 C16 H13 120.0(10) no
C17 C16 H13 121.0(10) no
C12 C17 H14 124.0(10) no
C16 C17 H14 116.0(10) no

loop_
_geom_bond_atom_site_label_1
_geom_bond_atom_site_label_2
_geom_bond_site_symmetry_1
_geom_bond_site_symmetry_2
_geom_bond_distance
_geom_bond_publ_flag
F1 C3 . . 1.317(2) yes
F2 C3 . . 1.327(3) yes
F3 C3 . . 1.317(3) yes
O1 C1 . . 1.354(2) yes
O1 C2 . . 1.4400(10) yes
O2 C1 . . 1.203(2) yes
O3 N . . 1.201(2) yes
O4 N . . 1.199(2) yes
N C15 . . 1.477(2) yes
C1 C12 . . 1.486(2) yes
C2 C3 . . 1.509(2) yes
C2 C4 . . 1.532(3) yes
C4 C5 . . 1.533(2) yes
C4 C6 . . 1.512(2) yes
C6 C7 . . 1.391(2) yes
C6 C11 . . 1.375(2) yes
C7 C8 . . 1.375(3) yes
C8 C9 . . 1.366(4) yes
C9 C10 . . 1.373(3) yes
C10 C11 . . 1.379(2) yes
C12 C13 . . 1.387(2) yes
C12 C17 . . 1.389(2) yes
C13 C14 . . 1.381(2) yes
C14 C15 . . 1.384(3) yes
C15 C16 . . 1.371(2) yes
C16 C17 . . 1.383(2) yes
C2 H1 . . 1.04(2) no
C4 H2 . . .98(2) no
C5 H3 . . 1.04(2) no
C5 H4 . . .88(2) no
C5 H5 . . .99(2) no
C7 H6 . . .98(2) no
C8 H7 . . 1.00(2) no
C9 H8 . . .96(2) no
C10 H9 . . 1.04(2) no
C11 H10 . . .92(2) no
C13 H11 . . 1.00(2) no
C14 H12 . . .91(2) no
C16 H13 . . .99(2) no
C17 H14 . . .87(2) no

loop_
_geom_contact_atom_site_label_1
_geom_contact_atom_site_label_2
_geom_contact_distance
_geom_contact_site_symmetry_2
_geom_contact_publ_flag
F1 C5 2.929 . no
F1 C5 3.176 3_666 no
F2 O4 3.105 3_575 no
F2 O2 2.980 . no
F2 C1 2.970 . no
F2 O1 2.647 . no
F3 O1 2.879 . no
O1 F2 2.647 . no
O1 C7 3.279 . no
O1 F3 2.879 . no
O2 C15 3.389 3_565 no
O2 C3 3.382 . no
O2 N 3.251 3_565 no
O2 F2 2.980 . no
O3 C13 3.339 4_564 no
O4 C11 3.308 3_565 no
O4 F2 3.105 3_575 no
O4 C10 3.343 3_565 no
N O2 3.251 3_565 no
C1 F2 2.970 . no
C3 O2 3.382 . no
C5 F1 2.929 . no
C5 F1 3.176 3_666 no
C7 O1 3.279 . no
C10 O4 3.343 3_565 no
C11 O4 3.308 3_565 no
C12 C14 3.586 3_565 no
C13 O3 3.339 4_565 no
C13 C13 3.554 3_565 no
C14 C12 3.586 3_565 no
C15 O2 3.389 3_565 no
F1 H3 2.856 3_666 no
F1 H3 2.399 . no
F2 H7 2.763 4_565 no
F3 H10 2.798 1_565 no
F3 H2 2.536 . no
O1 H9 2.679 1_565 no
O1 H14 2.536 . no
O2 H11 2.587 . no
O2 H1 2.264 . no
O2 H13 2.661 4_565 no
O3 H13 2.424 . no
O3 H11 2.359 4_564 no
O4 H12 2.397 . no
O4 H7 2.877 2_554 no
C2 H10 3.028 . no
C3 H3 2.773 . no
C5 H10 2.883 . no
C10 H12 2.982 3_565 no
C11 H5 2.792 . no
C11 H1 2.939 . no
C17 H9 2.939 1_565 no
H1 O2 2.264 . no
H1 C11 2.939 . no
H2 F3 2.536 . no
H2 H6 2.261 . no
H2 H4 2.444 2_655 no
H3 F1 2.399 . no
H3 C3 2.773 . no
H3 F1 2.856 3_666 no
H4 H2 2.444 2_645 no
H5 C11 2.792 . no
H5 H10 2.318 . no
H6 H2 2.261 . no
H7 O4 2.877 2_544 no
H7 F2 2.763 4_564 no
H9 O1 2.679 1_545 no
H9 C17 2.939 1_545 no
H10 F3 2.798 1_545 no
H10 C2 3.028 . no
H10 C5 2.883 . no
H10 H5 2.318 . no
H11 O2 2.587 . no
H11 O3 2.359 4_565 no
H12 O4 2.397 . no
H12 C10 2.982 3_565 no
H13 O3 2.424 . no
H13 O2 2.661 4_564 no
H14 O1 2.536 . no

loop_
_geom_torsion_atom_site_label_1
_geom_torsion_atom_site_label_2
_geom_torsion_atom_site_label_3
_geom_torsion_atom_site_label_4
_geom_torsion
_geom_torsion_publ_flag
C2 O1 C1 O2 5.03 no
C2 O1 C1 C12 -174.61 no
C1 O1 C2 C3 -96.92 no
C1 O1 C2 C4 139.87 no
O3 N C15 C14 -168.95 no
O3 N C15 C16 11.09 no
O4 N C15 C14 9.08 no
O4 N C15 C16 -170.87 no
O1 C1 C12 C13 -159.83 no
O1 C1 C12 C17 21.96 no
O2 C1 C12 C13 20.53 no
O2 C1 C12 C17 -157.68 no
O1 C2 C3 F1 167.42 no
O1 C2 C3 F2 48.50 no
O1 C2 C3 F3 -71.80 no
C4 C2 C3 F1 -74.73 no
C4 C2 C3 F2 166.35 no
C4 C2 C3 F3 46.04 no
O1 C2 C4 C5 178.65 no
O1 C2 C4 C6 -56.34 no
C3 C2 C4 C5 60.63 no
C3 C2 C4 C6 -174.37 no
C2 C4 C6 C7 110.47 no
C2 C4 C6 C11 -67.60 no
C5 C4 C6 C7 -125.12 no
C5 C4 C6 C11 56.81 no
C4 C6 C7 C8 -176.59 no
C11 C6 C7 C8 1.56 no
C4 C6 C11 C10 177.97 no
C7 C6 C11 C10 -0.14 no
C6 C7 C8 C9 -1.42 no
C7 C8 C9 C10 -0.18 no
C8 C9 C10 C11 1.60 no
C9 C10 C11 C6 -1.45 no
C1 C12 C13 C14 -179.34 no
C17 C12 C13 C14 -1.12 no
C1 C12 C17 C16 177.89 no
C13 C12 C17 C16 -0.26 no
C12 C13 C14 C15 1.16 no
C13 C14 C15 N -179.79 no
C13 C14 C15 C16 0.16 no
N C15 C16 C17 178.45 no
C14 C15 C16 C17 -1.50 no
C15 C16 C17 C12 1.52 no
